data_7059050
loop_
_publ_author_name
'Pitarch-Jarque, Javier'
'Rissanen, Kari'
'Garcia-Granda, Santiago'
'Lopera, Alberto'
'Clares, Maria Paz'
'Garc\'ia-Espa\~na, Enrique'
'Blasco, Salvador'

_publ_section_title
;
 Water and Oxoanion Encapsulation Chemistry in a 1H-Pyrazole azacryptand
;
_journal_name_full 'New Journal of Chemistry'
_journal_paper_doi 10.1039/C9NJ05231C
_journal_year 2019
_chemical_formula_moiety 'C27 H50 N14, 2.65(H2 O), 2(Cl O4)'
_chemical_formula_sum 'C27 H55.31 Cl2 N14 O10.65'
_chemical_formula_weight 817.54
_space_group_crystal_system triclinic
_space_group_IT_number 2
_space_group_name_Hall '-P 1'
_space_group_name_H-M_alt 'P -1'
_atom_sites_solution_hydrogens mixed
_audit_creation_date 2019-04-02
_audit_creation_method
;
Olex2 1.2
(compiled May 29 2018 13:30:08 for OlexSys, GUI svn.r5506)
;
_audit_update_record
;
2019-04-26 deposited with the CCDC.	2019-11-14 downloaded from the CCDC.
;
_cell_angle_alpha 94.242(2)
_cell_angle_beta 103.849(2)
_cell_angle_gamma 111.844(2)
_cell_formula_units_Z 2
_cell_length_a 10.5140(3)
_cell_length_b 13.1320(5)
_cell_length_c 15.7580(6)
_cell_measurement_reflns_used 7859
_cell_measurement_temperature 293(2)
_cell_measurement_theta_max 26.373
_cell_measurement_theta_min 0.998
_cell_volume 1928.43(12)
_computing_cell_refinement 'HKL Scalepack (Otwinowski & Minor 1997)'
_computing_data_collection 'Collect (Bruker AXS BV, 1997-2004)'
_computing_data_reduction 'HKL Denzo and Scalepack (Otwinowski & Minor 1997)'
_computing_molecular_graphics 'Olex2 (Dolomanov et al., 2009)'
_computing_publication_material 'Olex2 (Dolomanov et al., 2009)'
_computing_structure_refinement 'ShelXL (Sheldrick, 2015)'
_diffrn_ambient_temperature 293(2)
_diffrn_measured_fraction_theta_full 0.993
_diffrn_measured_fraction_theta_max 0.997
_diffrn_measurement_device '95mm CCD camera on \k-goniostat'
_diffrn_measurement_device_type KappaCCD
_diffrn_measurement_method CCD
_diffrn_radiation_type MoK\a
_diffrn_radiation_wavelength 0.71073
_diffrn_reflns_av_unetI/netI 0.0489
_diffrn_reflns_Laue_measured_fraction_full 0.993
_diffrn_reflns_Laue_measured_fraction_max 0.997
_diffrn_reflns_limit_h_max 12
_diffrn_reflns_limit_h_min -12
_diffrn_reflns_limit_k_max 15
_diffrn_reflns_limit_k_min -15
_diffrn_reflns_limit_l_max 18
_diffrn_reflns_limit_l_min -18
_diffrn_reflns_number 6772
_diffrn_reflns_point_group_measured_fraction_full 0.993
_diffrn_reflns_point_group_measured_fraction_max 0.997
_diffrn_reflns_theta_full 25.031
_diffrn_reflns_theta_max 25.031
_diffrn_reflns_theta_min 1.699
_exptl_absorpt_coefficient_mu 0.241
_exptl_absorpt_correction_type none
_exptl_crystal_colour colourless
_exptl_crystal_colour_primary colourless
_exptl_crystal_density_diffrn 1.408
_exptl_crystal_description block
_exptl_crystal_F_000 869
_exptl_crystal_size_max 0.3
_exptl_crystal_size_mid 0.26
_exptl_crystal_size_min 0.17
_refine_diff_density_max 0.288
_refine_diff_density_min -0.371
_refine_diff_density_rms 0.047
_refine_ls_extinction_method none
_refine_ls_goodness_of_fit_ref 1.031
_refine_ls_hydrogen_treatment mixed
_refine_ls_matrix_type full
_refine_ls_number_parameters 626
_refine_ls_number_reflns 6772
_refine_ls_number_restraints 68
_refine_ls_restrained_S_all 1.043
_refine_ls_R_factor_all 0.0891
_refine_ls_R_factor_gt 0.0560
_refine_ls_shift/su_max 0.000
_refine_ls_shift/su_mean 0.000
_refine_ls_structure_factor_coef Fsqd
_refine_ls_weighting_details 'w=1/[\s^2^(Fo^2^)+(0.0556P)^2^+0.9356P] where P=(Fo^2^+2Fc^2^)/3'
_refine_ls_weighting_scheme calc
_refine_ls_wR_factor_gt 0.1257
_refine_ls_wR_factor_ref 0.1416
_reflns_Friedel_coverage 0.000
_reflns_number_gt 4619
_reflns_number_total 6772
_reflns_threshold_expression 'I > 2\s(I)'
_cod_data_source_file c9nj05231c2.cif
_cod_data_source_block crystal1
_cod_database_code 7059050
_shelx_shelxl_version_number 2018/3
_shelx_space_group_comment
;
The symmetry employed for this shelxl refinement is uniquely defined
by the following loop, which should always be used as a source of
symmetry information in preference to the above space-group names.
They are only intended as comments.
;
_shelx_estimated_absorpt_t_max 0.960
_shelx_estimated_absorpt_t_min 0.931
_olex2_refinement_description
;
1. Twinned data refinement
 Scales: 0.844(2)
 0.156(2)
2. Fixed Uiso
 At 1.2 times of:
  All H(H,H,H) groups, {H4A,H4B} of O4, All C(H) groups, All C(H,H) groups,
  All N(H) groups
 At 1.5 times of:
  {H1C,H1D} of O1, {H3C,H3D} of O3, {H2C,H2D} of O2
3. Restrained distances
 H4B-O24_$1
 1.6 with sigma of 0.1
 H4A-O21_$2
 2 with sigma of 0.1
 Cl2A-O21 \\sim Cl2A-O22 \\sim Cl2A-O24 \\sim Cl2A-O23
 with sigma of 0.02
 O21-O22 \\sim O21-O24 \\sim O21-O23 \\sim O22-O24 \\sim O22-O23 \\sim O24-O23
 with sigma of 0.02
 Cl2B-O28 \\sim Cl2B-O27 \\sim Cl2B-O25 \\sim Cl2B-O26
 with sigma of 0.02
 O18-O17 \\sim O18-O16 \\sim O18-O15 \\sim O17-O16 \\sim O17-O15 \\sim O16-O15
 with sigma of 0.02
 Cl1-O17 \\sim Cl1-O16 \\sim Cl1-O15 \\sim Cl1-O18
 with sigma of 0.02
4. Uiso/Uaniso restraints and constraints
Uanis(O17) \\sim Ueq: with sigma of 0.02 and sigma for terminal atoms of 0.04
Uanis(O15) \\sim Ueq: with sigma of 0.1 and sigma for terminal atoms of 0.2
Uanis(O12) \\sim Ueq: with sigma of 0.01 and sigma for terminal atoms of 0.02
5. Others
 Sof(Cl2B)=Sof(O28)=Sof(O27)=Sof(O26)=Sof(O25)=1-FVAR(1)
 Sof(Cl2A)=Sof(O22)=Sof(O21)=Sof(O24)=Sof(O23)=FVAR(1)
 Sof(O16)=Sof(O15)=Sof(O17)=Sof(O18)=1-FVAR(2)
 Sof(O14)=Sof(O11)=Sof(O12)=Sof(O13)=FVAR(2)
 Sof(O3)=Sof(H3C)=Sof(H3D)=FVAR(3)
 Sof(O4)=Sof(H4A)=Sof(H4B)=FVAR(4)
 Fixed Sof: H11(0.5) H5A(0.5)
6.a Free rotating group:
 O1(H1C,H1D), O2(H2C,H2D), O3(H3C,H3D), O4(H4A,H4B)
6.b Secondary CH2 refined with riding coordinates:
 C2(H2A,H2B), C18(H18A,H18B), C16(H16A,H16B), C19(H19A,H19B), C3(H3A,H3B),
 C10(H10C,H10D), C20(H20A,H20B), C25(H25A,H25B), C26(H26A,H26B), C27(H27A,H27B),
  C21(H21A,H21B), C17(H17A,H17B), C7(H7A,H7B), C1(H1A,H1B), C8(H8A,H8B), C9(H9A,
 H9B), C12(H12A,H12B), C11(H11B,H11C)
6.c Aromatic/amide H refined with riding coordinates:
 N13(H13), N3(H3), C23(H23), C14(H14A), C5(H5)
;
_olex2_submission_special_instructions 'No special instructions were received'

loop_
_space_group_symop_operation_xyz
'x, y, z'
'-x, -y, -z'

loop_
_atom_site_label
_atom_site_type_symbol
_atom_site_fract_x
_atom_site_fract_y
_atom_site_fract_z
_atom_site_U_iso_or_equiv
_atom_site_adp_type
_atom_site_occupancy
_atom_site_site_symmetry_order
_atom_site_calc_flag
_atom_site_refinement_flags_posn
_atom_site_refinement_flags_adp
_atom_site_refinement_flags_occupancy
_atom_site_disorder_assembly
_atom_site_disorder_group
N1 N 0.8095(2) 0.78987(18) 0.14132(15) 0.0462(6) Uani 1 1 d . . . . .
O1 O 0.4360(2) 0.39592(16) 0.26875(19) 0.0675(6) Uani 1 1 d . . . . .
H1C H 0.445379 0.334356 0.263317 0.101 Uiso 1 1 d G . . . .
H1D H 0.347861 0.377223 0.264070 0.101 Uiso 1 1 d G . . . .
N5 N 0.4915(3) 0.3930(2) 0.47719(17) 0.0470(6) Uani 1 1 d . . . . .
N13 N 0.5911(3) 0.2154(2) 0.06402(16) 0.0540(6) Uani 1 1 d . . . . .
H13 H 0.551741 0.144077 0.047400 0.065 Uiso 1 1 calc R . . . .
N3 N 0.9430(3) 0.6054(2) 0.50487(16) 0.0553(7) Uani 1 1 d . . . . .
H3 H 1.021576 0.662704 0.529222 0.066 Uiso 1 1 calc R . . . .
N11 N 0.6455(2) 0.56018(19) 0.03300(17) 0.0409(5) Uani 1 1 d . . . . .
H11A H 0.658(3) 0.575(2) 0.091(2) 0.049 Uiso 1 1 d R . . . .
N9 N 0.1924(3) 0.6567(2) 0.1467(2) 0.0617(7) Uani 1 1 d . . . . .
N12 N 0.6203(3) 0.2875(2) 0.00738(16) 0.0508(6) Uani 1 1 d . . . . .
N10 N 0.5390(3) 0.7734(2) 0.17909(17) 0.0462(6) Uani 1 1 d . . . . .
H10A H 0.490(3) 0.759(3) 0.125(2) 0.055 Uiso 1 1 d R . . . .
O2 O 0.6133(2) 0.59695(18) 0.22321(16) 0.0647(6) Uani 1 1 d . . . . .
H2C H 0.565913 0.548593 0.249448 0.097 Uiso 1 1 d G . . . .
H2D H 0.699053 0.622074 0.256438 0.097 Uiso 1 1 d G . . . .
N14 N 0.4654(3) 0.1917(2) 0.23596(18) 0.0540(7) Uani 1 1 d . . . . .
H14 H 0.405(4) 0.164(3) 0.189(2) 0.065 Uiso 1 1 d R . . . .
C23 C 0.6870(3) 0.3782(2) 0.1469(2) 0.0513(7) Uani 1 1 d . . . . .
H23 H 0.723950 0.436389 0.195218 0.062 Uiso 1 1 calc R . . . .
N2 N 0.9101(3) 0.6927(2) 0.31054(17) 0.0500(6) Uani 1 1 d . . . . .
H2 H 0.921(3) 0.743(3) 0.353(2) 0.060 Uiso 1 1 d R . . . .
N8 N 0.0892(3) 0.5520(2) 0.13021(19) 0.0627(7) Uani 1 1 d . . . . .
C14 C 0.2877(3) 0.5679(2) 0.2332(2) 0.0520(7) Uani 1 1 d . . . . .
H14A H 0.350694 0.549253 0.274838 0.062 Uiso 1 1 calc R . . . .
C2 C 0.9920(3) 0.7481(3) 0.2514(2) 0.0553(8) Uani 1 1 d . . . . .
H2A H 0.980219 0.692573 0.202698 0.066 Uiso 1 1 calc R . . . .
H2B H 1.092759 0.783036 0.284075 0.066 Uiso 1 1 calc R . . . .
C24 C 0.6299(3) 0.2663(2) 0.14891(19) 0.0467(7) Uani 1 1 d . . . . .
C13 C 0.1487(3) 0.4977(3) 0.1835(2) 0.0513(7) Uani 1 1 d . . . . .
C6 C 0.7487(3) 0.4661(2) 0.48887(19) 0.0488(7) Uani 1 1 d . . . . .
C15 C 0.3127(3) 0.6694(3) 0.2085(2) 0.0506(7) Uani 1 1 d . . . . .
C4 C 0.8935(3) 0.5655(3) 0.4170(2) 0.0495(7) Uani 1 1 d . . . . .
N7 N 0.1397(3) 0.3370(2) 0.25525(18) 0.0524(7) Uani 1 1 d . . . . .
H7 H 0.131(4) 0.367(3) 0.297(2) 0.063 Uiso 1 1 d R . . . .
N6 N 0.2669(3) 0.18852(19) 0.35646(16) 0.0523(6) Uani 1 1 d . . . . .
C18 C 0.7509(3) 0.8752(2) 0.1310(2) 0.0530(8) Uani 1 1 d . . . . .
H18A H 0.688638 0.859503 0.070903 0.064 Uiso 1 1 calc R . . . .
H18B H 0.828900 0.947425 0.139256 0.064 Uiso 1 1 calc R . . . .
C22 C 0.6789(3) 0.3879(2) 0.05884(19) 0.0425(7) Uani 1 1 d . . . . .
C16 C 0.4431(3) 0.7757(2) 0.2342(2) 0.0535(8) Uani 1 1 d . . . . .
H16A H 0.415717 0.837920 0.225861 0.064 Uiso 1 1 calc R . . . .
H16B H 0.493310 0.785770 0.296534 0.064 Uiso 1 1 calc R . . . .
C19 C 0.8319(3) 0.7540(2) 0.05707(19) 0.0483(7) Uani 1 1 d . . . . .
H19A H 0.905665 0.725160 0.069296 0.058 Uiso 1 1 calc R . . . .
H19B H 0.863784 0.817531 0.027967 0.058 Uiso 1 1 calc R . . . .
C3 C 0.9718(3) 0.6199(3) 0.3540(2) 0.0551(8) Uani 1 1 d . . . . .
H3A H 1.071566 0.663506 0.386163 0.066 Uiso 1 1 calc R . . . .
H3B H 0.967486 0.562949 0.309247 0.066 Uiso 1 1 calc R . . . .
C10 C 0.1180(3) 0.1779(3) 0.3334(2) 0.0603(9) Uani 1 1 d . . . . .
H10C H 0.106661 0.220676 0.381761 0.072 Uiso 1 1 calc R . . . .
H10D H 0.055944 0.100275 0.328731 0.072 Uiso 1 1 calc R . . . .
C20 C 0.6938(3) 0.6642(2) -0.00404(19) 0.0480(7) Uani 1 1 d . . . . .
H20A H 0.619467 0.692595 -0.013978 0.058 Uiso 1 1 calc R . . . .
H20B H 0.708285 0.647159 -0.061027 0.058 Uiso 1 1 calc R . . . .
C25 C 0.6024(4) 0.2019(3) 0.2207(2) 0.0562(8) Uani 1 1 d . . . . .
H25A H 0.599421 0.128198 0.204583 0.067 Uiso 1 1 calc R . . . .
H25B H 0.679574 0.239173 0.275068 0.067 Uiso 1 1 calc R . . . .
C26 C 0.4268(4) 0.1172(3) 0.2992(2) 0.0598(9) Uani 1 1 d . . . . .
H26A H 0.495443 0.150653 0.357291 0.072 Uiso 1 1 calc R . . . .
H26B H 0.431587 0.047046 0.280272 0.072 Uiso 1 1 calc R . . . .
C27 C 0.2784(4) 0.0949(2) 0.3060(2) 0.0586(8) Uani 1 1 d . . . . .
H27A H 0.213510 0.076524 0.246521 0.070 Uiso 1 1 calc R . . . .
H27B H 0.247314 0.030293 0.334125 0.070 Uiso 1 1 calc R . . . .
C21 C 0.7243(3) 0.4898(2) 0.0184(2) 0.0488(7) Uani 1 1 d . . . . .
H21A H 0.706800 0.468081 -0.044863 0.059 Uiso 1 1 calc R . . . .
H21B H 0.826258 0.532998 0.044400 0.059 Uiso 1 1 calc R . . . .
C17 C 0.6679(3) 0.8804(2) 0.1956(2) 0.0551(8) Uani 1 1 d . . . . .
H17A H 0.728467 0.893827 0.255907 0.066 Uiso 1 1 calc R . . . .
H17B H 0.638177 0.941789 0.189230 0.066 Uiso 1 1 calc R . . . .
C7 C 0.6296(3) 0.3830(3) 0.5142(2) 0.0549(8) Uani 1 1 d . . . . .
H7A H 0.652272 0.393563 0.578470 0.066 Uiso 1 1 calc R . . . .
H7B H 0.619721 0.308522 0.492739 0.066 Uiso 1 1 calc R . . . .
C1 C 0.9456(3) 0.8353(3) 0.2141(2) 0.0557(8) Uani 1 1 d . . . . .
H1A H 0.935458 0.879932 0.261806 0.067 Uiso 1 1 calc R . . . .
H1B H 1.020511 0.884384 0.192103 0.067 Uiso 1 1 calc R . . . .
N4 N 0.8567(3) 0.5462(2) 0.55136(16) 0.0563(7) Uani 1 1 d . . . . .
C8 C 0.3716(3) 0.3114(2) 0.5024(2) 0.0553(8) Uani 1 1 d . . . . .
H8A H 0.292292 0.334293 0.490823 0.066 Uiso 1 1 calc R . . . .
H8B H 0.401837 0.311916 0.565643 0.066 Uiso 1 1 calc R . . . .
C9 C 0.3205(4) 0.1935(2) 0.4525(2) 0.0569(8) Uani 1 1 d . . . . .
H9A H 0.398871 0.169561 0.464096 0.068 Uiso 1 1 calc R . . . .
H9B H 0.244804 0.143269 0.473237 0.068 Uiso 1 1 calc R . . . .
C12 C 0.0695(3) 0.3756(3) 0.1805(2) 0.0598(8) Uani 1 1 d . . . . .
H12A H -0.027384 0.361066 0.181802 0.072 Uiso 1 1 calc R . . . .
H12B H 0.064057 0.334145 0.125188 0.072 Uiso 1 1 calc R . . . .
C5 C 0.7682(3) 0.4758(3) 0.4052(2) 0.0529(8) Uani 1 1 d . . . . .
H5 H 0.707511 0.429892 0.351560 0.063 Uiso 1 1 calc R . . . .
C11 C 0.0681(4) 0.2157(3) 0.2485(2) 0.0647(9) Uani 1 1 d . . . . .
H11B H 0.086885 0.178382 0.200495 0.078 Uiso 1 1 calc R . . . .
H11C H -0.034420 0.194397 0.234175 0.078 Uiso 1 1 calc R . . . .
O3 O 0.4022(10) 0.8688(6) 0.4082(7) 0.095(4) Uani 0.353(8) 1 d . . P A 2
H3C H 0.487604 0.916023 0.417255 0.143 Uiso 0.353(8) 1 d G . P A 2
H3D H 0.344555 0.899330 0.389953 0.143 Uiso 0.353(8) 1 d G . P A 2
Cl1 Cl 0.25003(9) 0.93679(6) 0.04697(5) 0.0588(2) Uani 1 1 d D . . . .
O14 O 0.2258(18) 1.0381(12) 0.0656(8) 0.068(5) Uani 0.410(18) 1 d . . P B 1
O11 O 0.181(2) 0.8484(18) 0.079(2) 0.216(11) Uani 0.410(18) 1 d . . P B 1
O12 O 0.4018(14) 0.9569(15) 0.0747(12) 0.106(5) Uani 0.410(18) 1 d . U P B 1
O13 O 0.216(3) 0.9006(19) -0.0492(9) 0.160(9) Uani 0.410(18) 1 d . . P B 1
Cl2A Cl 0.2256(4) 0.8877(3) 0.5361(3) 0.0804(9) Uani 0.621(7) 1 d D . P C 1
O22 O 0.2081(7) 0.7934(5) 0.5735(5) 0.108(2) Uani 0.621(7) 1 d D . P C 1
O21 O 0.2939(14) 0.9848(8) 0.6025(6) 0.173(6) Uani 0.621(7) 1 d D . P C 1
O24 O 0.0944(14) 0.8820(14) 0.4839(8) 0.141(6) Uani 0.621(7) 1 d D . P C 1
O23 O 0.3173(9) 0.8906(7) 0.4836(6) 0.170(4) Uani 0.621(7) 1 d D . P C 1
Cl2B Cl 0.2081(5) 0.9259(5) 0.5656(4) 0.0730(13) Uani 0.379(7) 1 d D . P C 2
O28 O 0.3496(14) 0.9925(11) 0.5914(13) 0.117(6) Uani 0.379(7) 1 d D . P C 2
O27 O 0.1377(11) 0.9926(8) 0.5842(7) 0.119(4) Uani 0.379(7) 1 d D . P C 2
O26 O 0.1704(11) 0.8406(12) 0.6142(10) 0.125(5) Uani 0.379(7) 1 d D . P C 2
O25 O 0.152(3) 0.891(2) 0.4709(9) 0.156(11) Uani 0.379(7) 1 d D . P C 2
H9 H 0.178(4) 0.710(4) 0.114(3) 0.105(15) Uiso 1 1 d . . . . .
O4 O 0.8860(12) 0.8981(9) 0.4054(6) 0.092(4) Uani 0.301(8) 1 d . . P D 1
H4A H 0.851680 0.944133 0.419009 0.111 Uiso 0.301(8) 1 d DG . P D 1
H4B H 0.949528 0.903738 0.452637 0.111 Uiso 0.301(8) 1 d DG . P D 1
O16 O 0.1562(9) 0.8702(8) -0.0293(6) 0.111(4) Uani 0.590(18) 1 d D . P B 2
O15 O 0.3874(10) 0.9729(8) 0.0462(10) 0.119(5) Uani 0.590(18) 1 d D U P B 2
O17 O 0.2278(12) 0.8801(8) 0.1175(4) 0.099(3) Uani 0.590(18) 1 d D U P B 2
O18 O 0.2153(15) 1.0267(10) 0.0630(8) 0.102(5) Uani 0.590(18) 1 d D . P B 2
H10B H 0.563(3) 0.713(3) 0.192(2) 0.065(10) Uiso 1 1 d . . . . .
H11 H 0.542(7) 0.520(7) 0.008(6) 0.079 Uiso 0.5 1 d R . P E -1
H5A H 0.494(10) 0.466(5) 0.494(6) 0.079 Uiso 0.5 1 d R . P F -1
H5B H 0.468(4) 0.383(3) 0.422(3) 0.079 Uiso 1 1 d R . . . .

loop_
_atom_site_aniso_label
_atom_site_aniso_U_11
_atom_site_aniso_U_22
_atom_site_aniso_U_33
_atom_site_aniso_U_23
_atom_site_aniso_U_13
_atom_site_aniso_U_12
N1 0.0446(13) 0.0327(12) 0.0518(15) 0.0070(11) 0.0114(11) 0.0069(10)
O1 0.0546(13) 0.0349(11) 0.1092(19) 0.0136(12) 0.0247(14) 0.0132(10)
N5 0.0509(15) 0.0391(13) 0.0466(14) 0.0087(12) 0.0128(12) 0.0139(12)
N13 0.0705(17) 0.0337(13) 0.0530(16) 0.0032(12) 0.0122(13) 0.0200(12)
N3 0.0446(14) 0.0609(16) 0.0497(16) 0.0069(13) 0.0085(12) 0.0134(12)
N11 0.0404(13) 0.0348(13) 0.0444(14) 0.0053(11) 0.0114(11) 0.0127(11)
N9 0.0578(17) 0.0620(19) 0.078(2) 0.0272(16) 0.0252(15) 0.0318(15)
N12 0.0651(16) 0.0396(14) 0.0465(14) 0.0067(12) 0.0142(12) 0.0211(12)
N10 0.0570(15) 0.0354(13) 0.0440(14) 0.0044(11) 0.0123(12) 0.0181(12)
O2 0.0531(13) 0.0466(13) 0.0872(17) 0.0241(12) 0.0118(12) 0.0153(11)
N14 0.0670(18) 0.0429(15) 0.0520(16) 0.0113(12) 0.0143(13) 0.0232(13)
C23 0.0588(19) 0.0392(17) 0.0468(18) -0.0019(13) 0.0065(14) 0.0168(14)
N2 0.0483(14) 0.0512(16) 0.0497(16) 0.0091(12) 0.0131(12) 0.0197(12)
N8 0.0515(15) 0.0671(18) 0.0748(19) 0.0259(15) 0.0175(14) 0.0278(14)
C14 0.0585(19) 0.0529(19) 0.0482(17) 0.0138(15) 0.0138(14) 0.0262(15)
C2 0.0437(17) 0.061(2) 0.0515(18) 0.0108(15) 0.0098(14) 0.0129(15)
C24 0.0517(17) 0.0455(17) 0.0443(17) 0.0035(14) 0.0095(13) 0.0247(14)
C13 0.0479(17) 0.0525(18) 0.0574(19) 0.0142(15) 0.0186(15) 0.0216(15)
C6 0.0501(17) 0.0496(17) 0.0467(18) 0.0091(14) 0.0101(14) 0.0224(15)
C15 0.0570(19) 0.0495(18) 0.0528(18) 0.0126(14) 0.0210(15) 0.0258(15)
C4 0.0461(17) 0.0550(19) 0.0498(18) 0.0105(15) 0.0107(14) 0.0246(15)
N7 0.0522(15) 0.0441(15) 0.0526(16) 0.0097(12) 0.0125(13) 0.0118(12)
N6 0.0604(16) 0.0344(13) 0.0504(15) 0.0093(11) 0.0126(12) 0.0082(11)
C18 0.0554(18) 0.0327(15) 0.063(2) 0.0110(14) 0.0174(15) 0.0087(14)
C22 0.0391(15) 0.0373(16) 0.0485(17) 0.0028(13) 0.0089(12) 0.0156(12)
C16 0.069(2) 0.0458(17) 0.0531(18) 0.0093(14) 0.0228(16) 0.0284(16)
C19 0.0472(16) 0.0394(16) 0.0529(18) 0.0091(14) 0.0162(14) 0.0104(13)
C3 0.0522(18) 0.061(2) 0.0515(18) 0.0095(16) 0.0131(14) 0.0242(16)
C10 0.057(2) 0.0398(17) 0.068(2) 0.0159(16) 0.0172(16) 0.0018(14)
C20 0.0519(17) 0.0398(16) 0.0501(18) 0.0108(13) 0.0141(14) 0.0159(13)
C25 0.072(2) 0.0475(18) 0.0536(19) 0.0104(15) 0.0141(16) 0.0307(16)
C26 0.085(2) 0.0395(17) 0.0528(19) 0.0107(15) 0.0160(17) 0.0253(16)
C27 0.071(2) 0.0331(16) 0.058(2) 0.0073(14) 0.0155(16) 0.0081(15)
C21 0.0459(16) 0.0412(16) 0.0583(19) 0.0039(14) 0.0174(14) 0.0159(13)
C17 0.0574(18) 0.0339(16) 0.063(2) 0.0003(14) 0.0108(15) 0.0120(14)
C7 0.0595(19) 0.0518(18) 0.0535(19) 0.0145(15) 0.0140(15) 0.0230(15)
C1 0.0487(17) 0.0436(17) 0.0564(19) 0.0056(15) 0.0094(14) 0.0027(14)
N4 0.0497(15) 0.0653(17) 0.0470(15) 0.0079(13) 0.0091(12) 0.0188(13)
C8 0.0583(19) 0.0500(18) 0.0501(18) 0.0112(15) 0.0158(15) 0.0131(15)
C9 0.066(2) 0.0411(17) 0.0541(19) 0.0143(15) 0.0163(15) 0.0107(15)
C12 0.0505(18) 0.059(2) 0.062(2) 0.0145(16) 0.0098(15) 0.0174(16)
C5 0.0533(18) 0.0518(18) 0.0440(18) 0.0023(14) 0.0044(14) 0.0180(15)
C11 0.0559(19) 0.0481(19) 0.069(2) 0.0082(17) 0.0045(16) 0.0062(15)
O3 0.103(7) 0.079(6) 0.105(7) 0.016(5) 0.043(6) 0.031(5)
Cl1 0.0648(5) 0.0426(4) 0.0644(5) 0.0112(4) 0.0157(4) 0.0181(4)
O14 0.106(10) 0.043(6) 0.040(6) 0.006(4) -0.004(6) 0.031(6)
O11 0.104(9) 0.142(12) 0.52(3) 0.229(18) 0.195(15) 0.081(9)
O12 0.067(6) 0.098(10) 0.118(7) -0.036(6) -0.027(6) 0.038(6)
O13 0.30(2) 0.184(14) 0.057(5) 0.008(8) 0.008(11) 0.195(16)
Cl2A 0.0791(15) 0.0618(15) 0.087(2) 0.0179(13) 0.0087(14) 0.0219(11)
O22 0.071(4) 0.072(4) 0.133(5) 0.040(4) -0.022(3) 0.003(3)
O21 0.212(14) 0.123(8) 0.112(7) -0.059(6) -0.040(8) 0.057(8)
O24 0.156(8) 0.100(6) 0.130(10) -0.003(6) -0.027(6) 0.059(6)
O23 0.173(8) 0.190(8) 0.159(7) 0.050(6) 0.073(6) 0.065(6)
Cl2B 0.068(2) 0.070(3) 0.078(3) 0.021(3) 0.022(2) 0.023(2)
O28 0.087(7) 0.054(6) 0.191(15) 0.042(8) 0.026(7) 0.011(5)
O27 0.119(8) 0.140(10) 0.119(8) 0.021(7) 0.046(6) 0.067(8)
O26 0.083(6) 0.143(11) 0.161(11) 0.098(9) 0.029(6) 0.048(7)
O25 0.24(3) 0.124(12) 0.052(7) 0.001(7) -0.036(12) 0.067(16)
O4 0.114(9) 0.102(8) 0.074(7) -0.003(5) 0.023(5) 0.064(7)
O16 0.107(5) 0.095(5) 0.077(6) -0.049(5) -0.009(4) 0.014(4)
O15 0.078(6) 0.046(3) 0.233(13) -0.011(6) 0.101(8) -0.004(4)
O17 0.169(9) 0.091(5) 0.076(5) 0.052(3) 0.059(4) 0.072(5)
O18 0.130(10) 0.095(9) 0.121(9) 0.020(6) 0.047(7) 0.082(8)

loop_
_atom_type_symbol
_atom_type_description
_atom_type_scat_dispersion_real
_atom_type_scat_dispersion_imag
_atom_type_scat_source
C C 0.0030 0.0020 'International Tables Vol C Tables 4.2.6.8 and 6.1.1.4'
H H 0.0000 0.0000 'International Tables Vol C Tables 4.2.6.8 and 6.1.1.4'
Cl Cl 0.1484 0.1585 'International Tables Vol C Tables 4.2.6.8 and 6.1.1.4'
N N 0.0060 0.0030 'International Tables Vol C Tables 4.2.6.8 and 6.1.1.4'
O O 0.0110 0.0060 'International Tables Vol C Tables 4.2.6.8 and 6.1.1.4'

loop_
_geom_angle_atom_site_label_1
_geom_angle_atom_site_label_2
_geom_angle_atom_site_label_3
_geom_angle
C18 N1 C19 110.1(2)
C18 N1 C1 109.4(2)
C19 N1 C1 110.9(2)
C8 N5 C7 112.8(2)
C24 N13 N12 113.2(2)
C4 N3 N4 113.4(2)
C20 N11 C21 111.9(2)
C15 N9 N8 112.8(3)
C22 N12 N13 104.4(2)
C16 N10 C17 113.8(2)
C26 N14 C25 111.8(3)
C24 C23 C22 106.7(3)
C3 N2 C2 110.2(2)
C13 N8 N9 104.2(3)
C15 C14 C13 106.2(3)
N2 C2 C1 112.6(3)
N13 C24 C23 105.1(3)
N13 C24 C25 121.5(3)
C23 C24 C25 133.3(3)
N8 C13 C14 110.9(3)
N8 C13 C12 120.3(3)
C14 C13 C12 128.7(3)
N4 C6 C7 119.9(3)
N4 C6 C5 110.9(3)
C5 C6 C7 129.2(3)
N9 C15 C14 105.9(3)
N9 C15 C16 122.4(3)
C14 C15 C16 131.6(3)
N3 C4 C3 121.7(3)
N3 C4 C5 105.4(3)
C5 C4 C3 132.9(3)
C12 N7 C11 111.5(2)
C10 N6 C27 110.7(2)
C10 N6 C9 110.0(3)
C9 N6 C27 110.4(2)
N1 C18 C17 112.9(2)
N12 C22 C23 110.6(2)
N12 C22 C21 119.7(3)
C23 C22 C21 129.7(3)
N10 C16 C15 110.0(2)
N1 C19 C20 110.5(2)
N2 C3 C4 111.3(3)
N6 C10 C11 115.5(3)
N11 C20 C19 112.5(2)
N14 C25 C24 110.6(2)
N14 C26 C27 111.9(3)
N6 C27 C26 114.5(2)
C22 C21 N11 111.4(2)
N10 C17 C18 110.3(2)
C6 C7 N5 112.0(2)
N1 C1 C2 114.5(2)
C6 N4 N3 103.7(2)
N5 C8 C9 113.1(3)
N6 C9 C8 110.4(2)
N7 C12 C13 111.6(3)
C4 C5 C6 106.7(3)
N7 C11 C10 112.2(3)
O14 Cl1 O13 110.7(7)
O11 Cl1 O14 117.5(12)
O11 Cl1 O12 107.1(10)
O11 Cl1 O13 107.1(12)
O12 Cl1 O14 112.6(9)
O12 Cl1 O13 100.2(11)
O16 Cl1 O17 108.6(5)
O16 Cl1 O18 108.3(6)
O15 Cl1 O16 113.6(6)
O15 Cl1 O17 111.4(6)
O15 Cl1 O18 110.0(7)
O18 Cl1 O17 104.5(6)
O22 Cl2A O21 110.7(6)
O22 Cl2A O24 111.1(7)
O22 Cl2A O23 105.4(5)
O24 Cl2A O21 110.8(8)
O24 Cl2A O23 110.6(7)
O23 Cl2A O21 108.1(6)
O28 Cl2B O27 106.5(9)
O28 Cl2B O26 113.7(8)
O28 Cl2B O25 112.3(16)
O27 Cl2B O25 103.2(12)
O26 Cl2B O27 105.0(7)
O26 Cl2B O25 114.9(14)

loop_
_geom_bond_atom_site_label_1
_geom_bond_atom_site_label_2
_geom_bond_distance
N1 C18 1.468(4)
N1 C19 1.476(4)
N1 C1 1.482(4)
N5 C7 1.487(4)
N5 C8 1.481(4)
N13 N12 1.352(3)
N13 C24 1.344(4)
N3 C4 1.345(4)
N3 N4 1.357(3)
N11 C20 1.486(3)
N11 C21 1.491(4)
N9 N8 1.356(4)
N9 C15 1.344(4)
N12 C22 1.331(3)
N10 C16 1.486(4)
N10 C17 1.496(4)
N14 C25 1.475(4)
N14 C26 1.469(4)
C23 C24 1.372(4)
C23 C22 1.388(4)
N2 C2 1.470(4)
N2 C3 1.466(4)
N8 C13 1.332(4)
C14 C13 1.393(4)
C14 C15 1.365(4)
C2 C1 1.507(4)
C24 C25 1.482(4)
C13 C12 1.498(4)
C6 C7 1.485(4)
C6 N4 1.337(4)
C6 C5 1.390(4)
C15 C16 1.489(4)
C4 C3 1.493(4)
C4 C5 1.362(4)
N7 C12 1.463(4)
N7 C11 1.469(4)
N6 C10 1.470(4)
N6 C27 1.473(4)
N6 C9 1.470(4)
C18 C17 1.505(4)
C22 C21 1.490(4)
C19 C20 1.521(4)
C10 C11 1.506(4)
C26 C27 1.509(5)
C8 C9 1.517(4)
Cl1 O14 1.467(14)
Cl1 O11 1.333(12)
Cl1 O12 1.464(13)
Cl1 O13 1.468(15)
Cl1 O16 1.348(7)
Cl1 O15 1.346(7)
Cl1 O17 1.400(6)
Cl1 O18 1.383(10)
Cl2A O22 1.380(6)
Cl2A O21 1.413(8)
Cl2A O24 1.398(11)
Cl2A O23 1.405(8)
Cl2B O28 1.355(12)
Cl2B O27 1.397(11)
Cl2B O26 1.393(10)
Cl2B O25 1.436(13)

loop_
_geom_hbond_atom_site_label_D
_geom_hbond_atom_site_label_H
_geom_hbond_atom_site_label_A
_geom_hbond_distance_DH
_geom_hbond_distance_HA
_geom_hbond_distance_DA
_geom_hbond_angle_DHA
_geom_hbond_site_symmetry_A
_geom_hbond_publ_flag
O1 H1C N14 0.85 1.99 2.835(3) 173.4 . yes
O1 H1D N7 0.85 2.02 2.866(3) 178.3 . yes
N3 H3 O22 0.86 1.99 2.842(6) 173.9 1_655 yes
N10 H10A N12 0.86(3) 2.04(3) 2.894(4) 175(3) 2_665 yes
O2 H2C O1 0.85 2.06 2.866(3) 158.8 . yes
O2 H2D N2 0.85 1.99 2.825(3) 167.4 . yes
O3 H3C O28 0.85 1.73 2.565(15) 166.4 2_676 yes
N9 H9 O11 0.94(4) 1.93(5) 2.834(14) 163(4) . yes
N9 H9 O17 0.94(4) 2.09(5) 2.903(9) 145(4) . yes
O4 H4A O21 0.85 2.05 2.835(16) 154.0 2_676 yes
O4 H4B O24 0.85 1.62 2.337(15) 139.9 1_655 yes
N10 H10B O2 0.93(4) 1.86(4) 2.791(3) 177(3) . yes
N11 H11 N11 0.97(6) 1.78(6) 2.752(5) 175(8) 2_665 yes
N5 H5A N5 0.96(6) 1.82(6) 2.778(5) 177(8) 2_666 yes

loop_
_twin_individual_id
_twin_individual_mass_fraction_refined
1 0.844(2)
2 0.156(2)
